data_7229384
loop_
_publ_author_name
'Li, Yueqin'
'Yang, Zhiwei'
'Zhou, Minya'
'Li, Yun'

_publ_section_title
;
 Synthesis and crystal structure of new monometallic Ni(ii) and Co(ii)
 complexes with an asymmetrical aroylhydrazone: effects of the complexes
 on DNA/protein binding property, molecular docking, and in vitro
 anticancer activity
;
_journal_issue 78
_journal_name_full 'RSC Adv.'
_journal_page_first 49404
_journal_paper_doi 10.1039/C7RA10283F
_journal_volume 7
_journal_year 2017
_chemical_formula_moiety 'C50 H38 Co N6 O4, C2 H3 N'
_chemical_formula_sum 'C52 H41 Co N7 O4'
_chemical_formula_weight 886.85
_chemical_name_systematic
;
 ?
;
_space_group_crystal_system monoclinic
_space_group_IT_number 14
_space_group_name_Hall '-P 2yn'
_space_group_name_H-M_alt 'P 1 21/n 1'
_symmetry_space_group_name_Hall '-P 2yn'
_symmetry_space_group_name_H-M 'P 1 21/n 1'
_atom_sites_solution_hydrogens geom
_audit_creation_date 2017-07-18
_audit_creation_method
;
Olex2 1.2
(compiled 2017.03.28 svn.r3405 for OlexSys, GUI svn.r5337)
;
_audit_update_record
;
2017-09-14 deposited with the CCDC.
2017-10-16 downloaded from the CCDC.
;
_cell_angle_alpha 90
_cell_angle_beta 103.024(2)
_cell_angle_gamma 90
_cell_formula_units_Z 4
_cell_length_a 10.2454(14)
_cell_length_b 23.167(3)
_cell_length_c 19.249(2)
_cell_measurement_reflns_used 3739
_cell_measurement_temperature 296.15
_cell_measurement_theta_max 21.623
_cell_measurement_theta_min 2.262
_cell_volume 4451.3(10)
_computing_cell_refinement 'SAINT v8.34A (Bruker, 2013)'
_computing_data_reduction 'SAINT v8.34A (Bruker, 2013)'
_computing_molecular_graphics 'Olex2 (Dolomanov et al., 2009)'
_computing_publication_material 'Olex2 (Dolomanov et al., 2009)'
_computing_structure_refinement 'ShelXL (Sheldrick, 2015)'
_diffrn_ambient_temperature 296.15
_diffrn_measured_fraction_theta_full 0.999
_diffrn_measured_fraction_theta_max 0.979
_diffrn_measurement_device_type 'CCD area detector'
_diffrn_radiation_type MoK\a
_diffrn_radiation_wavelength 0.71073
_diffrn_reflns_av_R_equivalents 0.0525
_diffrn_reflns_av_unetI/netI 0.0762
_diffrn_reflns_Laue_measured_fraction_full 0.999
_diffrn_reflns_Laue_measured_fraction_max 0.979
_diffrn_reflns_limit_h_max 13
_diffrn_reflns_limit_h_min -12
_diffrn_reflns_limit_k_max 30
_diffrn_reflns_limit_k_min -29
_diffrn_reflns_limit_l_max 24
_diffrn_reflns_limit_l_min -22
_diffrn_reflns_number 26863
_diffrn_reflns_point_group_measured_fraction_full 0.999
_diffrn_reflns_point_group_measured_fraction_max 0.979
_diffrn_reflns_theta_full 25.242
_diffrn_reflns_theta_max 27.519
_diffrn_reflns_theta_min 1.397
_exptl_absorpt_coefficient_mu 0.440
_exptl_absorpt_correction_T_max 0.936
_exptl_absorpt_correction_T_min 0.900
_exptl_absorpt_correction_type multi-scan
_exptl_absorpt_process_details SADABS
_exptl_crystal_colour 'clear pinkish pink'
_exptl_crystal_colour_lustre clear
_exptl_crystal_colour_modifier pinkish
_exptl_crystal_colour_primary pink
_exptl_crystal_density_diffrn 1.323
_exptl_crystal_description block
_exptl_crystal_F_000 1844
_exptl_crystal_size_max 0.25
_exptl_crystal_size_mid 0.2
_exptl_crystal_size_min 0.15
_refine_diff_density_max 0.331
_refine_diff_density_min -0.411
_refine_diff_density_rms 0.099
_refine_ls_extinction_method none
_refine_ls_goodness_of_fit_ref 1.011
_refine_ls_hydrogen_treatment constr
_refine_ls_matrix_type full
_refine_ls_number_parameters 582
_refine_ls_number_reflns 10032
_refine_ls_number_restraints 0
_refine_ls_restrained_S_all 1.011
_refine_ls_R_factor_all 0.1123
_refine_ls_R_factor_gt 0.0517
_refine_ls_shift/su_max 0.001
_refine_ls_shift/su_mean 0.000
_refine_ls_structure_factor_coef Fsqd
_refine_ls_weighting_details
;
 w=1/[\s^2^(Fo^2^)+(0.0698P)^2^]
 where P=(Fo^2^+2Fc^2^)/3
;
_refine_ls_weighting_scheme calc
_refine_ls_wR_factor_gt 0.1157
_refine_ls_wR_factor_ref 0.1489
_reflns_Friedel_coverage 0.000
_reflns_number_gt 5792
_reflns_number_total 10032
_reflns_threshold_expression 'I > 2\s(I)'
_cod_data_source_file c7ra10283f2.cif
_cod_data_source_block s8_0m
_cod_database_code 7229384
_shelxl_version_number 2013-2
_shelx_space_group_comment
;
The symmetry employed for this shelxl refinement is uniquely defined
by the following loop, which should always be used as a source of
symmetry information in preference to the above space-group names.
They are only intended as comments.
;
_shelx_estimated_absorpt_t_max 0.937
_shelx_estimated_absorpt_t_min 0.898
_olex2_refinement_description
;
1. Fixed Uiso
 At 1.2 times of:
  All C(H) groups
 At 1.5 times of:
  All C(H,H,H) groups, All O(H) groups
2.a Aromatic/amide H refined with riding coordinates:
 C23(H23), C24(H24), C25(H25), C26(H26), C30(H30), C37(H37), C38(H38),
 C35(H35), C34(H34), C33(H33), C32(H32), C3(H3A), C4(H4A), C5(H5), C6(H6),
 C11(H11), C18(H18), C19(H19), C13(H13), C14(H14), C15(H15), C16(H16), C39(H39),
  C40(H40), C41(H41), C46(H46), C47(H47), C48(H48), C49(H49), C50(H50)
2.b Idealised Me refined as rotating group:
 C28(H28A,H28B,H28C), C9(H9A,H9B,H9C), C51(H51A,H51B,H51C)
2.c Idealised tetrahedral OH refined as rotating group:
 O4(H4), O3(H3)
;
_olex2_submission_special_instructions 'No special instructions were received'

loop_
_space_group_symop_operation_xyz
'x, y, z'
'-x+1/2, y+1/2, -z+1/2'
'-x, -y, -z'
'x-1/2, -y-1/2, z-1/2'

loop_
_atom_site_label
_atom_site_type_symbol
_atom_site_fract_x
_atom_site_fract_y
_atom_site_fract_z
_atom_site_U_iso_or_equiv
_atom_site_adp_type
_atom_site_occupancy
_atom_site_site_symmetry_order
_atom_site_calc_flag
_atom_site_refinement_flags_posn
Co1 Co 0.90525(4) 0.29880(2) 0.16241(2) 0.03601(13) Uani 1 1 d .
O2 O 1.0540(2) 0.35300(8) 0.20825(10) 0.0452(5) Uani 1 1 d .
O1 O 1.01052(19) 0.23644(8) 0.12356(9) 0.0423(5) Uani 1 1 d .
O4 O 1.2407(3) 0.33058(13) 0.42220(12) 0.0876(9) Uani 1 1 d .
H4 H 1.1829 0.3105 0.3970 0.131 Uiso 1 1 calc GR
O3 O 1.0769(3) 0.25993(10) -0.08073(11) 0.0755(8) Uani 1 1 d .
H3 H 1.0391 0.2812 -0.0575 0.113 Uiso 1 1 calc GR
N4 N 0.9648(2) 0.26656(9) 0.27153(11) 0.0394(6) Uani 1 1 d .
N3 N 1.0559(3) 0.30469(10) 0.31335(12) 0.0434(6) Uani 1 1 d .
N1 N 0.9920(3) 0.29443(9) 0.02500(11) 0.0418(6) Uani 1 1 d .
N2 N 0.9208(2) 0.33229(10) 0.05906(11) 0.0400(6) Uani 1 1 d .
N6 N 0.7649(2) 0.35247(10) 0.20426(11) 0.0401(6) Uani 1 1 d .
N5 N 0.7159(2) 0.26172(9) 0.11661(11) 0.0381(5) Uani 1 1 d .
C20 C 1.0930(3) 0.34625(12) 0.27550(14) 0.0398(7) Uani 1 1 d .
C21 C 1.1882(3) 0.38915(12) 0.31636(15) 0.0424(7) Uani 1 1 d .
C22 C 1.2587(3) 0.37857(15) 0.38670(16) 0.0543(8) Uani 1 1 d .
C23 C 1.3520(4) 0.41828(18) 0.42078(19) 0.0702(10) Uani 1 1 d .
H23 H 1.4022 0.4104 0.4664 0.084 Uiso 1 1 calc R
C24 C 1.3715(4) 0.46884(17) 0.3886(2) 0.0702(11) Uani 1 1 d .
H24 H 1.4342 0.4952 0.4125 0.084 Uiso 1 1 calc R
C25 C 1.2991(4) 0.48118(14) 0.3210(2) 0.0650(10) Uani 1 1 d .
H25 H 1.3102 0.5163 0.2997 0.078 Uiso 1 1 calc R
C26 C 1.2100(3) 0.44107(13) 0.28508(18) 0.0539(8) Uani 1 1 d .
H26 H 1.1634 0.4489 0.2388 0.065 Uiso 1 1 calc R
C27 C 0.9213(3) 0.22616(13) 0.30617(15) 0.0488(8) Uani 1 1 d .
C28 C 0.9600(5) 0.22066(18) 0.38626(17) 0.0952(15) Uani 1 1 d .
H28A H 1.0480 0.2042 0.4002 0.143 Uiso 1 1 calc GR
H28B H 0.8969 0.1962 0.4021 0.143 Uiso 1 1 calc GR
H28C H 0.9598 0.2582 0.4075 0.143 Uiso 1 1 calc GR
C29 C 0.8272(3) 0.18276(12) 0.26678(15) 0.0450(7) Uani 1 1 d .
C30 C 0.8576(3) 0.15122(12) 0.21267(14) 0.0450(7) Uani 1 1 d .
H30 H 0.9391 0.1574 0.2002 0.054 Uiso 1 1 calc R
C31 C 0.7682(3) 0.10944(12) 0.17518(15) 0.0459(8) Uani 1 1 d .
C36 C 0.6460(3) 0.09976(13) 0.19490(17) 0.0513(8) Uani 1 1 d .
C37 C 0.6174(4) 0.13237(15) 0.25121(19) 0.0629(9) Uani 1 1 d .
H37 H 0.5367 0.1265 0.2646 0.076 Uiso 1 1 calc R
C38 C 0.7049(4) 0.17224(14) 0.28650(17) 0.0575(9) Uani 1 1 d .
H38 H 0.6840 0.1928 0.3240 0.069 Uiso 1 1 calc R
C35 C 0.5566(4) 0.05846(16) 0.1559(2) 0.0741(11) Uani 1 1 d .
H35 H 0.4763 0.0508 0.1689 0.089 Uiso 1 1 calc R
C34 C 0.5860(5) 0.02996(16) 0.0998(2) 0.0866(14) Uani 1 1 d .
H34 H 0.5261 0.0031 0.0747 0.104 Uiso 1 1 calc R
C33 C 0.7045(5) 0.04083(16) 0.0802(2) 0.0776(12) Uani 1 1 d .
H33 H 0.7228 0.0219 0.0408 0.093 Uiso 1 1 calc R
C32 C 0.7952(4) 0.07853(13) 0.11692(17) 0.0609(9) Uani 1 1 d .
H32 H 0.8761 0.0841 0.1036 0.073 Uiso 1 1 calc R
C1 C 1.0280(3) 0.24655(11) 0.06114(13) 0.0360(6) Uani 1 1 d .
C2 C 1.0934(3) 0.20256(12) 0.02492(14) 0.0386(6) Uani 1 1 d .
C3 C 1.1374(3) 0.15134(12) 0.05967(16) 0.0465(7) Uani 1 1 d .
H3A H 1.1243 0.1451 0.1053 0.056 Uiso 1 1 calc R
C4 C 1.2004(3) 0.10943(13) 0.02792(18) 0.0569(9) Uani 1 1 d .
H4A H 1.2293 0.0753 0.0519 0.068 Uiso 1 1 calc R
C5 C 1.2197(4) 0.11890(15) -0.0394(2) 0.0650(10) Uani 1 1 d .
H5 H 1.2622 0.0909 -0.0611 0.078 Uiso 1 1 calc R
C6 C 1.1778(4) 0.16845(15) -0.07485(18) 0.0644(10) Uani 1 1 d .
H6 H 1.1915 0.1739 -0.1206 0.077 Uiso 1 1 calc R
C7 C 1.1148(3) 0.21119(13) -0.04387(16) 0.0514(8) Uani 1 1 d .
C8 C 0.9057(4) 0.38324(13) 0.03368(16) 0.0557(9) Uani 1 1 d .
C9 C 0.9711(6) 0.40527(17) -0.0234(3) 0.119(2) Uani 1 1 d .
H9A H 1.0636 0.3939 -0.0128 0.178 Uiso 1 1 calc GR
H9B H 0.9651 0.4466 -0.0254 0.178 Uiso 1 1 calc GR
H9C H 0.9265 0.3894 -0.0686 0.178 Uiso 1 1 calc GR
C10 C 0.8155(4) 0.42275(12) 0.06052(15) 0.0528(9) Uani 1 1 d .
C11 C 0.6813(4) 0.41108(13) 0.04752(16) 0.0563(9) Uani 1 1 d .
H11 H 0.6480 0.3781 0.0221 0.068 Uiso 1 1 calc R
C12 C 0.5929(4) 0.44849(15) 0.07212(17) 0.0664(10) Uani 1 1 d .
C17 C 0.6467(6) 0.49887(16) 0.11079(19) 0.0763(13) Uani 1 1 d .
C18 C 0.7825(6) 0.50923(16) 0.1219(2) 0.0838(13) Uani 1 1 d .
H18 H 0.8180 0.5421 0.1468 0.101 Uiso 1 1 calc R
C19 C 0.8648(4) 0.47321(14) 0.09778(18) 0.0700(11) Uani 1 1 d .
H19 H 0.9557 0.4817 0.1058 0.084 Uiso 1 1 calc R
C13 C 0.4552(5) 0.4371(2) 0.0595(2) 0.0904(13) Uani 1 1 d .
H13 H 0.4191 0.4049 0.0333 0.108 Uiso 1 1 calc R
C14 C 0.3737(6) 0.4744(3) 0.0867(3) 0.120(2) Uani 1 1 d .
H14 H 0.2823 0.4670 0.0787 0.144 Uiso 1 1 calc R
C15 C 0.4262(8) 0.5226(3) 0.1255(3) 0.128(3) Uani 1 1 d .
H15 H 0.3698 0.5470 0.1436 0.154 Uiso 1 1 calc R
C16 C 0.5555(7) 0.5343(2) 0.1372(2) 0.110(2) Uani 1 1 d .
H16 H 0.5881 0.5668 0.1637 0.132 Uiso 1 1 calc R
C39 C 0.7885(3) 0.39851(12) 0.24505(14) 0.0488(8) Uani 1 1 d .
H39 H 0.8755 0.4128 0.2568 0.059 Uiso 1 1 calc R
C40 C 0.6902(4) 0.42705(14) 0.27160(16) 0.0584(9) Uani 1 1 d .
H40 H 0.7117 0.4595 0.3004 0.070 Uiso 1 1 calc R
C41 C 0.5630(4) 0.40672(15) 0.25477(17) 0.0645(10) Uani 1 1 d .
H41 H 0.4965 0.4247 0.2728 0.077 Uiso 1 1 calc R
C42 C 0.5318(3) 0.35867(14) 0.21033(17) 0.0548(8) Uani 1 1 d .
C43 C 0.6373(3) 0.33276(12) 0.18671(14) 0.0418(7) Uani 1 1 d .
C44 C 0.6107(3) 0.28462(12) 0.13870(14) 0.0420(7) Uani 1 1 d .
C45 C 0.4798(3) 0.26473(14) 0.11493(17) 0.0549(8) Uani 1 1 d .
C46 C 0.3752(4) 0.29211(19) 0.1404(2) 0.0847(13) Uani 1 1 d .
H46 H 0.2876 0.2790 0.1250 0.102 Uiso 1 1 calc R
C47 C 0.4009(4) 0.33654(19) 0.1863(2) 0.0835(12) Uani 1 1 d .
H47 H 0.3308 0.3532 0.2026 0.100 Uiso 1 1 calc R
C48 C 0.4607(3) 0.21795(15) 0.06699(18) 0.0606(9) Uani 1 1 d .
H48 H 0.3757 0.2023 0.0508 0.073 Uiso 1 1 calc R
C49 C 0.5663(3) 0.19570(13) 0.04439(16) 0.0527(8) Uani 1 1 d .
H49 H 0.5541 0.1652 0.0121 0.063 Uiso 1 1 calc R
C50 C 0.6921(3) 0.21872(12) 0.06980(14) 0.0425(7) Uani 1 1 d .
H50 H 0.7636 0.2035 0.0534 0.051 Uiso 1 1 calc R
N7 N 0.2578(9) 0.1120(3) 0.2839(5) 0.245(4) Uani 1 1 d .
C51 C 0.2989(6) 0.2163(3) 0.2826(4) 0.170(3) Uani 1 1 d .
H51A H 0.2268 0.2351 0.2499 0.255 Uiso 1 1 calc GR
H51B H 0.3809 0.2220 0.2673 0.255 Uiso 1 1 calc GR
H51C H 0.3075 0.2323 0.3294 0.255 Uiso 1 1 calc GR
C52 C 0.2727(6) 0.1586(3) 0.2843(3) 0.1206(19) Uani 1 1 d .

loop_
_atom_site_aniso_label
_atom_site_aniso_U_11
_atom_site_aniso_U_22
_atom_site_aniso_U_33
_atom_site_aniso_U_23
_atom_site_aniso_U_13
_atom_site_aniso_U_12
Co1 0.0352(2) 0.0408(2) 0.0329(2) -0.00104(16) 0.00935(15) 0.00072(17)
O2 0.0431(12) 0.0533(12) 0.0388(11) 0.0037(9) 0.0081(9) -0.0084(10)
O1 0.0433(12) 0.0503(12) 0.0369(11) 0.0075(9) 0.0165(9) 0.0092(9)
O4 0.094(2) 0.110(2) 0.0492(14) 0.0105(15) -0.0045(14) -0.0345(17)
O3 0.119(2) 0.0695(17) 0.0514(14) 0.0135(12) 0.0467(14) 0.0282(15)
N4 0.0428(15) 0.0417(14) 0.0342(12) -0.0019(10) 0.0096(11) -0.0008(11)
N3 0.0491(15) 0.0462(14) 0.0332(12) -0.0033(11) 0.0056(11) -0.0053(12)
N1 0.0516(15) 0.0410(13) 0.0371(12) 0.0025(11) 0.0193(11) 0.0053(12)
N2 0.0457(15) 0.0374(13) 0.0374(12) 0.0013(10) 0.0108(11) 0.0014(11)
N6 0.0439(15) 0.0428(14) 0.0336(12) -0.0028(10) 0.0085(11) 0.0024(11)
N5 0.0385(14) 0.0406(13) 0.0350(12) 0.0018(10) 0.0080(11) 0.0005(11)
C20 0.0343(16) 0.0498(17) 0.0362(16) -0.0033(13) 0.0097(13) 0.0023(14)
C21 0.0337(16) 0.0499(18) 0.0454(17) -0.0110(14) 0.0130(13) 0.0005(14)
C22 0.050(2) 0.071(2) 0.0418(18) -0.0096(16) 0.0097(15) -0.0088(17)
C23 0.055(2) 0.099(3) 0.052(2) -0.019(2) 0.0047(18) -0.011(2)
C24 0.052(2) 0.078(3) 0.081(3) -0.037(2) 0.018(2) -0.013(2)
C25 0.058(2) 0.045(2) 0.096(3) -0.0158(19) 0.027(2) -0.0051(17)
C26 0.049(2) 0.0486(19) 0.064(2) -0.0067(16) 0.0133(16) 0.0003(16)
C27 0.065(2) 0.0483(18) 0.0343(15) 0.0004(13) 0.0143(15) -0.0037(16)
C28 0.142(4) 0.100(3) 0.0381(19) 0.0076(19) 0.010(2) -0.046(3)
C29 0.055(2) 0.0434(17) 0.0387(16) 0.0063(13) 0.0151(14) -0.0038(15)
C30 0.051(2) 0.0443(17) 0.0428(16) 0.0098(13) 0.0173(14) -0.0034(15)
C31 0.061(2) 0.0357(16) 0.0420(16) 0.0052(13) 0.0135(15) -0.0010(15)
C36 0.052(2) 0.0438(18) 0.0565(19) 0.0081(15) 0.0076(16) -0.0002(15)
C37 0.052(2) 0.063(2) 0.080(2) 0.0084(19) 0.0282(19) -0.0023(18)
C38 0.068(2) 0.056(2) 0.057(2) 0.0000(16) 0.0314(18) 0.0021(19)
C35 0.054(2) 0.068(2) 0.093(3) 0.014(2) 0.001(2) -0.0115(19)
C34 0.108(4) 0.056(2) 0.079(3) -0.005(2) -0.014(3) -0.015(2)
C33 0.111(4) 0.055(2) 0.063(2) -0.0105(18) 0.012(2) -0.007(2)
C32 0.079(3) 0.0489(19) 0.056(2) -0.0002(16) 0.0189(19) 0.0003(19)
C1 0.0311(16) 0.0427(16) 0.0353(15) 0.0007(12) 0.0101(12) -0.0022(12)
C2 0.0345(15) 0.0441(16) 0.0382(15) -0.0045(13) 0.0099(12) -0.0036(13)
C3 0.0442(18) 0.0417(17) 0.0557(18) -0.0010(14) 0.0157(15) -0.0042(14)
C4 0.062(2) 0.0389(18) 0.073(2) -0.0037(16) 0.0206(18) 0.0018(16)
C5 0.071(3) 0.052(2) 0.078(3) -0.0219(19) 0.031(2) 0.0013(18)
C6 0.080(3) 0.068(2) 0.053(2) -0.0157(18) 0.0308(19) 0.003(2)
C7 0.060(2) 0.051(2) 0.0464(17) -0.0039(15) 0.0201(16) 0.0011(16)
C8 0.075(3) 0.0465(19) 0.0514(19) 0.0074(15) 0.0260(17) 0.0023(17)
C9 0.196(6) 0.070(3) 0.126(4) 0.038(3) 0.113(4) 0.026(3)
C10 0.087(3) 0.0330(17) 0.0407(17) 0.0095(13) 0.0191(17) 0.0100(17)
C11 0.082(3) 0.0433(18) 0.0451(18) 0.0041(14) 0.0181(18) 0.0109(18)
C12 0.087(3) 0.065(2) 0.049(2) 0.0167(17) 0.019(2) 0.030(2)
C17 0.131(4) 0.051(2) 0.051(2) 0.0078(17) 0.028(2) 0.040(3)
C18 0.137(5) 0.047(2) 0.068(3) -0.0079(18) 0.026(3) 0.009(3)
C19 0.099(3) 0.049(2) 0.061(2) 0.0028(18) 0.018(2) -0.003(2)
C13 0.089(4) 0.113(4) 0.071(3) 0.016(2) 0.019(2) 0.031(3)
C14 0.099(4) 0.172(6) 0.095(4) 0.039(4) 0.033(3) 0.067(4)
C15 0.159(7) 0.150(6) 0.082(4) 0.026(3) 0.041(4) 0.104(5)
C16 0.175(6) 0.089(3) 0.069(3) 0.007(2) 0.036(4) 0.073(4)
C39 0.057(2) 0.0472(18) 0.0406(16) -0.0055(14) 0.0074(15) 0.0064(15)
C40 0.074(3) 0.052(2) 0.0489(19) -0.0080(15) 0.0141(18) 0.0152(19)
C41 0.070(3) 0.074(2) 0.056(2) -0.0062(18) 0.0265(19) 0.024(2)
C42 0.046(2) 0.067(2) 0.0552(19) -0.0058(16) 0.0201(16) 0.0091(17)
C43 0.0400(18) 0.0494(18) 0.0370(15) 0.0015(13) 0.0110(13) 0.0042(14)
C44 0.0366(17) 0.0504(18) 0.0399(15) 0.0040(13) 0.0105(13) 0.0002(14)
C45 0.0364(18) 0.069(2) 0.059(2) -0.0061(17) 0.0106(15) -0.0040(16)
C46 0.036(2) 0.111(3) 0.110(3) -0.025(3) 0.024(2) -0.006(2)
C47 0.047(2) 0.112(3) 0.101(3) -0.022(3) 0.037(2) 0.008(2)
C48 0.042(2) 0.071(2) 0.064(2) -0.0069(18) 0.0014(17) -0.0144(17)
C49 0.056(2) 0.0525(19) 0.0451(17) -0.0021(14) 0.0016(15) -0.0064(17)
C50 0.0452(18) 0.0431(17) 0.0374(15) -0.0009(13) 0.0057(13) -0.0004(14)
N7 0.296(10) 0.163(6) 0.307(9) -0.005(6) 0.132(8) -0.103(7)
C51 0.114(5) 0.109(5) 0.280(9) -0.001(5) 0.029(5) 0.025(4)
C52 0.096(4) 0.116(5) 0.163(5) 0.015(4) 0.058(4) -0.014(4)

loop_
_atom_type_symbol
_atom_type_description
_atom_type_scat_dispersion_real
_atom_type_scat_dispersion_imag
_atom_type_scat_source
C C 0.0033 0.0016 'International Tables Vol C Tables 4.2.6.8 and 6.1.1.4'
H H 0.0000 0.0000 'International Tables Vol C Tables 4.2.6.8 and 6.1.1.4'
Co Co 0.3494 0.9721 'International Tables Vol C Tables 4.2.6.8 and 6.1.1.4'
N N 0.0061 0.0033 'International Tables Vol C Tables 4.2.6.8 and 6.1.1.4'
O O 0.0106 0.0060 'International Tables Vol C Tables 4.2.6.8 and 6.1.1.4'

loop_
_geom_angle_atom_site_label_1
_geom_angle_atom_site_label_2
_geom_angle_atom_site_label_3
_geom_angle
O2 Co1 O1 101.03(8)
O2 Co1 N4 76.83(8)
O2 Co1 N2 88.53(8)
O2 Co1 N6 88.82(8)
O2 Co1 N5 164.29(8)
O1 Co1 N4 93.10(8)
O1 Co1 N2 76.34(8)
O1 Co1 N6 169.10(8)
O1 Co1 N5 94.04(8)
N4 Co1 N6 84.53(8)
N2 Co1 N4 160.09(9)
N2 Co1 N6 108.90(8)
N5 Co1 N4 107.00(8)
N5 Co1 N2 90.75(8)
N5 Co1 N6 76.58(9)
C20 O2 Co1 113.64(17)
C1 O1 Co1 114.37(16)
C22 O4 H4 109.5
C7 O3 H3 109.5
N3 N4 Co1 110.06(16)
C27 N4 Co1 133.9(2)
C27 N4 N3 115.2(2)
C20 N3 N4 112.5(2)
C1 N1 N2 113.3(2)
N1 N2 Co1 111.07(15)
C8 N2 Co1 130.9(2)
C8 N2 N1 115.7(2)
C39 N6 Co1 129.3(2)
C39 N6 C43 117.4(3)
C43 N6 Co1 113.22(18)
C44 N5 Co1 115.40(18)
C50 N5 Co1 126.5(2)
C50 N5 C44 118.1(2)
O2 C20 N3 126.1(3)
O2 C20 C21 118.2(2)
N3 C20 C21 115.7(2)
C22 C21 C20 121.8(3)
C26 C21 C20 120.1(3)
C26 C21 C22 118.2(3)
O4 C22 C21 122.4(3)
O4 C22 C23 118.1(3)
C23 C22 C21 119.5(3)
C22 C23 H23 119.5
C24 C23 C22 120.9(3)
C24 C23 H23 119.5
C23 C24 H24 119.8
C23 C24 C25 120.4(3)
C25 C24 H24 119.8
C24 C25 H25 120.3
C26 C25 C24 119.4(3)
C26 C25 H25 120.3
C21 C26 H26 119.3
C25 C26 C21 121.5(3)
C25 C26 H26 119.3
N4 C27 C28 123.3(3)
N4 C27 C29 119.4(2)
C29 C27 C28 117.2(3)
C27 C28 H28A 109.5
C27 C28 H28B 109.5
C27 C28 H28C 109.5
H28A C28 H28B 109.5
H28A C28 H28C 109.5
H28B C28 H28C 109.5
C30 C29 C27 121.4(3)
C30 C29 C38 118.9(3)
C38 C29 C27 119.7(3)
C29 C30 H30 119.2
C29 C30 C31 121.5(3)
C31 C30 H30 119.2
C36 C31 C30 119.0(3)
C36 C31 C32 118.7(3)
C32 C31 C30 122.2(3)
C31 C36 C35 118.2(3)
C37 C36 C31 118.4(3)
C37 C36 C35 123.4(3)
C36 C37 H37 119.2
C38 C37 C36 121.5(3)
C38 C37 H37 119.2
C29 C38 H38 119.7
C37 C38 C29 120.6(3)
C37 C38 H38 119.7
C36 C35 H35 119.4
C34 C35 C36 121.2(4)
C34 C35 H35 119.4
C35 C34 H34 120.0
C35 C34 C33 119.9(4)
C33 C34 H34 120.0
C34 C33 H33 119.3
C32 C33 C34 121.3(4)
C32 C33 H33 119.3
C31 C32 H32 119.7
C33 C32 C31 120.6(4)
C33 C32 H32 119.7
O1 C1 N1 124.8(2)
O1 C1 C2 119.5(2)
N1 C1 C2 115.7(2)
C3 C2 C1 119.7(2)
C3 C2 C7 118.3(3)
C7 C2 C1 122.0(3)
C2 C3 H3A 119.3
C4 C3 C2 121.4(3)
C4 C3 H3A 119.3
C3 C4 H4A 120.4
C5 C4 C3 119.1(3)
C5 C4 H4A 120.4
C4 C5 H5 119.5
C6 C5 C4 120.9(3)
C6 C5 H5 119.5
C5 C6 H6 119.5
C5 C6 C7 120.9(3)
C7 C6 H6 119.5
O3 C7 C2 122.0(3)
O3 C7 C6 118.7(3)
C6 C7 C2 119.3(3)
N2 C8 C9 124.1(3)
N2 C8 C10 118.2(3)
C10 C8 C9 117.7(3)
C8 C9 H9A 109.5
C8 C9 H9B 109.5
C8 C9 H9C 109.5
H9A C9 H9B 109.5
H9A C9 H9C 109.5
H9B C9 H9C 109.5
C11 C10 C8 119.8(3)
C11 C10 C19 119.3(3)
C19 C10 C8 120.9(4)
C10 C11 H11 119.6
C10 C11 C12 120.8(3)
C12 C11 H11 119.6
C11 C12 C17 118.4(4)
C13 C12 C11 121.6(4)
C13 C12 C17 120.0(4)
C18 C17 C12 118.7(4)
C18 C17 C16 124.5(5)
C16 C17 C12 116.8(5)
C17 C18 H18 119.0
C19 C18 C17 121.9(4)
C19 C18 H18 119.0
C10 C19 H19 119.6
C18 C19 C10 120.8(4)
C18 C19 H19 119.6
C12 C13 H13 120.5
C14 C13 C12 119.1(5)
C14 C13 H13 120.5
C13 C14 H14 119.5
C15 C14 C13 121.0(6)
C15 C14 H14 119.5
C14 C15 H15 119.7
C16 C15 C14 120.7(6)
C16 C15 H15 119.7
C17 C16 H16 118.8
C15 C16 C17 122.4(6)
C15 C16 H16 118.8
N6 C39 H39 118.2
N6 C39 C40 123.6(3)
C40 C39 H39 118.2
C39 C40 H40 120.6
C41 C40 C39 118.9(3)
C41 C40 H40 120.6
C40 C41 H41 120.0
C40 C41 C42 119.9(3)
C42 C41 H41 120.0
C41 C42 C43 117.0(3)
C41 C42 C47 124.0(3)
C43 C42 C47 118.9(3)
N6 C43 C42 123.2(3)
N6 C43 C44 117.1(3)
C42 C43 C44 119.6(3)
N5 C44 C43 117.2(3)
N5 C44 C45 122.8(3)
C45 C44 C43 119.9(3)
C44 C45 C46 118.8(3)
C44 C45 C48 116.8(3)
C48 C45 C46 124.3(3)
C45 C46 H46 119.5
C47 C46 C45 121.1(4)
C47 C46 H46 119.5
C42 C47 H47 119.2
C46 C47 C42 121.7(3)
C46 C47 H47 119.2
C45 C48 H48 120.0
C49 C48 C45 120.0(3)
C49 C48 H48 120.0
C48 C49 H49 120.4
C48 C49 C50 119.3(3)
C50 C49 H49 120.4
N5 C50 C49 123.0(3)
N5 C50 H50 118.5
C49 C50 H50 118.5
H51A C51 H51B 109.5
H51A C51 H51C 109.5
H51B C51 H51C 109.5
C52 C51 H51A 109.5
C52 C51 H51B 109.5
C52 C51 H51C 109.5
N7 C52 C51 175.8(8)

loop_
_geom_bond_atom_site_label_1
_geom_bond_atom_site_label_2
_geom_bond_distance
Co1 O2 2.0175(19)
Co1 O1 2.0426(18)
Co1 N4 2.183(2)
Co1 N2 2.174(2)
Co1 N6 2.187(2)
Co1 N5 2.124(2)
O2 C20 1.275(3)
O1 C1 1.276(3)
O4 H4 0.8200
O4 C22 1.339(4)
O3 H3 0.8200
O3 C7 1.343(4)
N4 N3 1.400(3)
N4 C27 1.286(3)
N3 C20 1.314(3)
N1 N2 1.395(3)
N1 C1 1.317(3)
N2 C8 1.273(3)
N6 C39 1.314(3)
N6 C43 1.354(4)
N5 C44 1.353(3)
N5 C50 1.328(3)
C20 C21 1.487(4)
C21 C22 1.405(4)
C21 C26 1.386(4)
C22 C23 1.381(5)
C23 H23 0.9300
C23 C24 1.361(5)
C24 H24 0.9300
C24 C25 1.375(5)
C25 H25 0.9300
C25 C26 1.374(4)
C26 H26 0.9300
C27 C28 1.508(4)
C27 C29 1.478(4)
C28 H28A 0.9600
C28 H28B 0.9600
C28 H28C 0.9600
C29 C30 1.365(4)
C29 C38 1.409(4)
C30 H30 0.9300
C30 C31 1.414(4)
C31 C36 1.406(4)
C31 C32 1.410(4)
C36 C37 1.405(4)
C36 C35 1.417(5)
C37 H37 0.9300
C37 C38 1.358(5)
C38 H38 0.9300
C35 H35 0.9300
C35 C34 1.356(5)
C34 H34 0.9300
C34 C33 1.374(6)
C33 H33 0.9300
C33 C32 1.353(5)
C32 H32 0.9300
C1 C2 1.478(4)
C2 C3 1.387(4)
C2 C7 1.404(4)
C3 H3A 0.9300
C3 C4 1.382(4)
C4 H4A 0.9300
C4 C5 1.373(4)
C5 H5 0.9300
C5 C6 1.354(5)
C6 H6 0.9300
C6 C7 1.388(4)
C8 C9 1.500(5)
C8 C10 1.475(4)
C9 H9A 0.9600
C9 H9B 0.9600
C9 H9C 0.9600
C10 C11 1.367(5)
C10 C19 1.405(4)
C11 H11 0.9300
C11 C12 1.411(5)
C12 C17 1.427(5)
C12 C13 1.401(6)
C17 C18 1.380(6)
C17 C16 1.420(6)
C18 H18 0.9300
C18 C19 1.341(5)
C19 H19 0.9300
C13 H13 0.9300
C13 C14 1.384(6)
C14 H14 0.9300
C14 C15 1.383(8)
C15 H15 0.9300
C15 C16 1.321(8)
C16 H16 0.9300
C39 H39 0.9300
C39 C40 1.394(4)
C40 H40 0.9300
C40 C41 1.355(5)
C41 H41 0.9300
C41 C42 1.396(4)
C42 C43 1.399(4)
C42 C47 1.413(5)
C43 C44 1.435(4)
C44 C45 1.393(4)
C45 C46 1.425(5)
C45 C48 1.408(4)
C46 H46 0.9300
C46 C47 1.343(5)
C47 H47 0.9300
C48 H48 0.9300
C48 C49 1.356(5)
C49 H49 0.9300
C49 C50 1.379(4)
C50 H50 0.9300
N7 C52 1.092(7)
C51 H51A 0.9600
C51 H51B 0.9600
C51 H51C 0.9600
C51 C52 1.364(7)

loop_
_geom_torsion_atom_site_label_1
_geom_torsion_atom_site_label_2
_geom_torsion_atom_site_label_3
_geom_torsion_atom_site_label_4
_geom_torsion
Co1 O2 C20 N3 7.8(4)
Co1 O2 C20 C21 -171.44(19)
Co1 O1 C1 N1 5.0(4)
Co1 O1 C1 C2 -175.24(18)
Co1 N4 N3 C20 -6.7(3)
Co1 N4 C27 C28 -165.8(3)
Co1 N4 C27 C29 13.5(5)
Co1 N2 C8 C9 153.8(3)
Co1 N2 C8 C10 -27.9(5)
Co1 N6 C39 C40 -176.1(2)
Co1 N6 C43 C42 177.0(2)
Co1 N6 C43 C44 -6.1(3)
Co1 N5 C44 C43 3.4(3)
Co1 N5 C44 C45 -178.9(2)
Co1 N5 C50 C49 177.7(2)
O2 C20 C21 C22 -165.7(3)
O2 C20 C21 C26 13.9(4)
O1 C1 C2 C3 -1.3(4)
O1 C1 C2 C7 179.8(3)
O4 C22 C23 C24 -177.6(3)
N4 N3 C20 O2 -0.2(4)
N4 N3 C20 C21 179.1(2)
N4 C27 C29 C30 54.9(4)
N4 C27 C29 C38 -127.0(3)
N3 N4 C27 C28 2.2(5)
N3 N4 C27 C29 -178.5(3)
N3 C20 C21 C22 15.0(4)
N3 C20 C21 C26 -165.4(3)
N1 N2 C8 C9 -6.8(5)
N1 N2 C8 C10 171.4(3)
N1 C1 C2 C3 178.5(3)
N1 C1 C2 C7 -0.5(4)
N2 N1 C1 O1 -5.3(4)
N2 N1 C1 C2 174.9(2)
N2 C8 C10 C11 -65.5(4)
N2 C8 C10 C19 116.2(3)
N6 C39 C40 C41 -0.1(5)
N6 C43 C44 N5 2.0(4)
N6 C43 C44 C45 -175.8(3)
N5 C44 C45 C46 -179.1(3)
N5 C44 C45 C48 1.3(5)
C20 C21 C22 O4 -2.8(5)
C20 C21 C22 C23 176.1(3)
C20 C21 C26 C25 -178.9(3)
C21 C22 C23 C24 3.5(5)
C22 C21 C26 C25 0.8(5)
C22 C23 C24 C25 -0.5(6)
C23 C24 C25 C26 -2.3(5)
C24 C25 C26 C21 2.1(5)
C26 C21 C22 O4 177.6(3)
C26 C21 C22 C23 -3.5(5)
C27 N4 N3 C20 -177.6(3)
C27 C29 C30 C31 179.6(3)
C27 C29 C38 C37 -179.7(3)
C28 C27 C29 C30 -125.8(3)
C28 C27 C29 C38 52.3(4)
C29 C30 C31 C36 -0.9(4)
C29 C30 C31 C32 176.8(3)
C30 C29 C38 C37 -1.5(5)
C30 C31 C36 C37 0.2(4)
C30 C31 C36 C35 178.9(3)
C30 C31 C32 C33 -176.9(3)
C31 C36 C37 C38 -0.3(5)
C31 C36 C35 C34 -1.6(5)
C36 C31 C32 C33 0.8(5)
C36 C37 C38 C29 1.0(5)
C36 C35 C34 C33 0.2(6)
C37 C36 C35 C34 176.9(3)
C38 C29 C30 C31 1.5(4)
C35 C36 C37 C38 -178.9(3)
C35 C34 C33 C32 1.8(6)
C34 C33 C32 C31 -2.3(6)
C32 C31 C36 C37 -177.5(3)
C32 C31 C36 C35 1.1(4)
C1 N1 N2 Co1 2.8(3)
C1 N1 N2 C8 167.2(3)
C1 C2 C3 C4 -179.3(3)
C1 C2 C7 O3 -0.1(5)
C1 C2 C7 C6 179.4(3)
C2 C3 C4 C5 0.1(5)
C3 C2 C7 O3 -179.1(3)
C3 C2 C7 C6 0.5(5)
C3 C4 C5 C6 -0.1(5)
C4 C5 C6 C7 0.3(6)
C5 C6 C7 O3 179.0(3)
C5 C6 C7 C2 -0.5(5)
C7 C2 C3 C4 -0.2(4)
C8 C10 C11 C12 -179.4(3)
C8 C10 C19 C18 179.7(3)
C9 C8 C10 C11 112.9(4)
C9 C8 C10 C19 -65.4(5)
C10 C11 C12 C17 0.1(5)
C10 C11 C12 C13 -179.7(3)
C11 C10 C19 C18 1.4(5)
C11 C12 C17 C18 0.7(5)
C11 C12 C17 C16 -177.5(3)
C11 C12 C13 C14 178.1(3)
C12 C17 C18 C19 -0.4(6)
C12 C17 C16 C15 -1.7(6)
C12 C13 C14 C15 0.3(7)
C17 C12 C13 C14 -1.7(6)
C17 C18 C19 C10 -0.6(6)
C18 C17 C16 C15 -179.7(5)
C19 C10 C11 C12 -1.1(4)
C13 C12 C17 C18 -179.5(3)
C13 C12 C17 C16 2.4(5)
C13 C14 C15 C16 0.4(8)
C14 C15 C16 C17 0.3(8)
C16 C17 C18 C19 177.6(4)
C39 N6 C43 C42 -0.6(4)
C39 N6 C43 C44 176.3(2)
C39 C40 C41 C42 -1.3(5)
C40 C41 C42 C43 1.7(5)
C40 C41 C42 C47 -175.9(3)
C41 C42 C43 N6 -0.8(4)
C41 C42 C43 C44 -177.6(3)
C41 C42 C47 C46 176.3(4)
C42 C43 C44 N5 179.0(3)
C42 C43 C44 C45 1.2(4)
C43 N6 C39 C40 1.0(4)
C43 C42 C47 C46 -1.3(6)
C43 C44 C45 C46 -1.4(5)
C43 C44 C45 C48 179.0(3)
C44 N5 C50 C49 -1.7(4)
C44 C45 C46 C47 0.3(6)
C44 C45 C48 C49 -2.1(5)
C45 C46 C47 C42 1.0(7)
C45 C48 C49 C50 1.1(5)
C46 C45 C48 C49 178.3(4)
C47 C42 C43 N6 176.9(3)
C47 C42 C43 C44 0.1(5)
C48 C45 C46 C47 179.9(4)
C48 C49 C50 N5 0.9(5)
C50 N5 C44 C43 -177.2(2)
C50 N5 C44 C45 0.5(4)
